data_1548277
loop_
_publ_author_name
'Shin-ichiro Noro'
'Junya Mizutani'
'Yuh Hijikata'
'Ryotaro Matsuda'
'Hiroshi Sato'
'Susumu Kitagawa'
'Kunihisa Sugimoto'
'Yasutaka Inubushi'
'Kazuya Kubo'
'Takayoshi Nakamura'

_publ_section_title
;
 Porous coordination polymers with ubiquitous and biocompatible metals and
 a neutral bridging ligand
;
_journal_name_full 'Nature Communications'
_journal_page_first 5851
_journal_paper_doi 10.1038/ncomms6851
_journal_volume 6
_journal_year 2015
_chemical_formula_sum 'C39 H31 Ca2 N5 O13'
_chemical_formula_weight 857.85
_space_group_crystal_system monoclinic
_space_group_IT_number 15
_space_group_name_Hall '-C 2yc'
_space_group_name_H-M_alt 'C 1 2/c 1'
_symmetry_space_group_name_Hall '-C 2yc'
_symmetry_space_group_name_H-M 'C 1 2/c 1'
_atom_sites_solution_hydrogens geom
_cell_angle_alpha 90
_cell_angle_beta 119.867(16)
_cell_angle_gamma 90
_cell_formula_units_Z 4
_cell_length_a 21.47(3)
_cell_length_b 19.39(3)
_cell_length_c 10.099(14)
_cell_measurement_temperature 173(2)
_cell_volume 3646(9)
_computing_structure_refinement 'SHELXL-2014 (Sheldrick, 2014)'
_diffrn_ambient_temperature 173(2)
_diffrn_detector_area_resol_mean 10.00
_diffrn_measured_fraction_theta_full 0.998
_diffrn_measured_fraction_theta_max 0.998
_diffrn_measurement_device_type 'Rigaku R-AXIS RAPID'
_diffrn_measurement_method \w
_diffrn_radiation_type MoK\a
_diffrn_radiation_wavelength 0.71075
_diffrn_reflns_av_R_equivalents 0.1111
_diffrn_reflns_av_unetI/netI 0.0920
_diffrn_reflns_Laue_measured_fraction_full 0.998
_diffrn_reflns_Laue_measured_fraction_max 0.998
_diffrn_reflns_limit_h_max 27
_diffrn_reflns_limit_h_min -27
_diffrn_reflns_limit_k_max 25
_diffrn_reflns_limit_k_min -25
_diffrn_reflns_limit_l_max 11
_diffrn_reflns_limit_l_min -13
_diffrn_reflns_number 17682
_diffrn_reflns_point_group_measured_fraction_full 0.998
_diffrn_reflns_point_group_measured_fraction_max 0.998
_diffrn_reflns_theta_full 25.242
_diffrn_reflns_theta_max 27.482
_diffrn_reflns_theta_min 3.034
_exptl_absorpt_coefficient_mu 0.391
_exptl_absorpt_correction_T_max 0.961
_exptl_absorpt_correction_T_min 0.292
_exptl_absorpt_correction_type multi-scan
_exptl_absorpt_process_details 'ABSCOR (Rigaku, 1995)'
_exptl_crystal_colour colorless
_exptl_crystal_density_diffrn 1.563
_exptl_crystal_description platelet
_exptl_crystal_F_000 1776
_exptl_crystal_size_max 0.40
_exptl_crystal_size_mid 0.12
_exptl_crystal_size_min 0.04
_refine_diff_density_max 1.002
_refine_diff_density_min -0.804
_refine_diff_density_rms 0.123
_refine_ls_extinction_coef .
_refine_ls_extinction_method none
_refine_ls_goodness_of_fit_ref 1.103
_refine_ls_hydrogen_treatment constr
_refine_ls_matrix_type full
_refine_ls_number_parameters 343
_refine_ls_number_reflns 4185
_refine_ls_number_restraints 462
_refine_ls_restrained_S_all 1.053
_refine_ls_R_factor_all 0.1505
_refine_ls_R_factor_gt 0.0984
_refine_ls_shift/su_max 0.000
_refine_ls_shift/su_mean 0.000
_refine_ls_structure_factor_coef Fsqd
_refine_ls_weighting_details 'w=1/[\s^2^(Fo^2^)+(0.1698P)^2^+3.5409P] where P=(Fo^2^+2Fc^2^)/3'
_refine_ls_weighting_scheme calc
_refine_ls_wR_factor_gt 0.2782
_refine_ls_wR_factor_ref 0.3305
_reflns_Friedel_coverage 0.000
_reflns_Friedel_fraction_full .
_reflns_Friedel_fraction_max .
_reflns_number_gt 2168
_reflns_number_total 4185
_reflns_threshold_expression 'I > 2\s(I)'
_cod_data_source_file ncomms6851-s4.cif
_cod_data_source_block 3_0.5DMF
_cod_database_code 1548277
_shelx_space_group_comment
;
The symmetry employed for this shelxl refinement is uniquely defined
by the following loop, which should always be used as a source of
symmetry information in preference to the above space-group names.
They are only intended as comments.
;
_shelxl_version_number 2014-1

loop_
_space_group_symop_operation_xyz
'x, y, z'
'-x, y, -z+1/2'
'x+1/2, y+1/2, z'
'-x+1/2, y+1/2, -z+1/2'
'-x, -y, -z'
'x, -y, z-1/2'
'-x+1/2, -y+1/2, -z'
'x+1/2, -y+1/2, z-1/2'

loop_
_atom_site_label
_atom_site_type_symbol
_atom_site_fract_x
_atom_site_fract_y
_atom_site_fract_z
_atom_site_U_iso_or_equiv
_atom_site_adp_type
_atom_site_occupancy
_atom_site_site_symmetry_order
_atom_site_calc_flag
_atom_site_refinement_flags_posn
_atom_site_refinement_flags_adp
_atom_site_refinement_flags_occupancy
_atom_site_disorder_assembly
_atom_site_disorder_group
C1 C 0.1763(3) 0.4503(3) 0.6362(6) 0.0395(12) Uani 1 1 d . . . . .
C2 C 0.2112(4) 0.4779(6) 0.5650(9) 0.093(3) Uani 1 1 d . . . . .
H2 H 0.1841 0.4967 0.4653 0.112 Uiso 1 1 calc R U . . .
C3 C 0.2843(3) 0.4784(6) 0.6362(9) 0.088(3) Uani 1 1 d . . . . .
H3 H 0.3078 0.4982 0.5867 0.105 Uiso 1 1 calc R U . . .
C4 C 0.3239(3) 0.4505(3) 0.7783(6) 0.0430(12) Uani 1 1 d . . . . .
C5 C 0.2899(3) 0.4203(3) 0.8474(6) 0.0401(12) Uani 1 1 d . . . . .
H5 H 0.3171 0.3992 0.9446 0.048 Uiso 1 1 calc R U . . .
C6 C 0.2161(3) 0.4207(3) 0.7756(6) 0.0418(12) Uani 1 1 d . . . . .
H6 H 0.1927 0.4000 0.8242 0.050 Uiso 1 1 calc R U . . .
C7 C 0.0972(3) 0.4538(3) 0.5622(6) 0.0384(11) Uani 1 1 d . . . . .
C8 C 0.4036(3) 0.4539(3) 0.8581(6) 0.0397(12) Uani 1 1 d . . . . .
O5 O 0.4239(2) 0.3548(2) 1.2416(5) 0.0571(11) Uani 1 1 d . . . . .
O6 O 0.4259(3) 0.1453(2) 2.0982(5) 0.0601(12) Uani 1 1 d . . . . .
C9A_a C 0.4191(14) 0.3705(7) 1.475(3) 0.068(5) Uani 0.53(2) 1 d G U P A 1
H9A_a H 0.4143 0.4193 1.4677 0.082 Uiso 0.53(2) 1 calc R U P A 1
C10A_a C 0.4252(13) 0.3367(8) 1.602(2) 0.091(6) Uani 0.53(2) 1 d G U P A 1
H10A_a H 0.4245 0.3623 1.6819 0.110 Uiso 0.53(2) 1 calc R U P A 1
C11A_a C 0.4321(12) 0.2653(8) 1.6134(18) 0.076(5) Uani 0.53(2) 1 d G U P A 1
C12A_a C 0.4330(13) 0.2278(6) 1.4971(19) 0.078(5) Uani 0.53(2) 1 d G U P A 1
H12A_a H 0.4378 0.1790 1.5045 0.093 Uiso 0.53(2) 1 calc R U P A 1
C13A_a C 0.4270(10) 0.2616(9) 1.3698(17) 0.070(5) Uani 0.53(2) 1 d G U P A 1
H13A_a H 0.4276 0.2360 1.2903 0.083 Uiso 0.53(2) 1 calc R U P A 1
N1A_a N 0.4200(11) 0.3330(9) 1.359(2) 0.063(4) Uani 0.53(2) 1 d G U P A 1
C14A_a C 0.4337(13) 0.1287(7) 1.872(3) 0.073(5) Uani 0.53(2) 1 d G U P A 1
H14A_a H 0.4349 0.0798 1.8780 0.087 Uiso 0.53(2) 1 calc R U P A 1
C15A_a C 0.4384(12) 0.1615(7) 1.755(2) 0.077(5) Uani 0.53(2) 1 d G U P A 1
H15A_a H 0.4429 0.1350 1.6809 0.093 Uiso 0.53(2) 1 calc R U P A 1
C16A_a C 0.4366(12) 0.2331(7) 1.7460(18) 0.071(4) Uani 0.53(2) 1 d G U P A 1
C17A_a C 0.4300(12) 0.2719(7) 1.854(2) 0.079(5) Uani 0.53(2) 1 d G U P A 1
H17A_a H 0.4288 0.3208 1.8481 0.095 Uiso 0.53(2) 1 calc R U P A 1
C18A_a C 0.4253(12) 0.2391(9) 1.9712(17) 0.078(5) Uani 0.53(2) 1 d G U P A 1
H18A_a H 0.4208 0.2656 2.0451 0.093 Uiso 0.53(2) 1 calc R U P A 1
N2A_a N 0.4271(13) 0.1675(10) 1.980(2) 0.059(4) Uani 0.53(2) 1 d G U P A 1
C9B_b C 0.4290(14) 0.3640(8) 1.460(3) 0.052(4) Uani 0.47(2) 1 d G U P A 2
H9B_b H 0.4425 0.4109 1.4625 0.063 Uiso 0.47(2) 1 calc R U P A 2
C10B_b C 0.4191(12) 0.3379(9) 1.577(2) 0.074(5) Uani 0.47(2) 1 d G U P A 2
H10B_b H 0.4258 0.3669 1.6584 0.088 Uiso 0.47(2) 1 calc R U P A 2
C11B_b C 0.3994(13) 0.2693(9) 1.573(2) 0.075(5) Uani 0.47(2) 1 d G U P A 2
C12B_b C 0.3896(14) 0.2269(8) 1.453(2) 0.080(5) Uani 0.47(2) 1 d G U P A 2
H12B_b H 0.3762 0.1800 1.4508 0.096 Uiso 0.47(2) 1 calc R U P A 2
C13B_b C 0.3996(13) 0.2530(10) 1.337(2) 0.072(5) Uani 0.47(2) 1 d G U P A 2
H13B_b H 0.3929 0.2240 1.2550 0.086 Uiso 0.47(2) 1 calc R U P A 2
N1B_b N 0.4193(13) 0.3216(11) 1.340(2) 0.066(5) Uani 0.47(2) 1 d G U P A 2
C14B_b C 0.4241(14) 0.1375(8) 1.882(3) 0.057(4) Uani 0.47(2) 1 d G U P A 2
H14B_b H 0.4356 0.0902 1.9058 0.068 Uiso 0.47(2) 1 calc R U P A 2
C15B_b C 0.4154(12) 0.1644(8) 1.746(2) 0.063(4) Uani 0.47(2) 1 d G U P A 2
H15B_b H 0.4211 0.1353 1.6772 0.075 Uiso 0.47(2) 1 calc R U P A 2
C16B_b C 0.3985(13) 0.2336(8) 1.712(2) 0.074(5) Uani 0.47(2) 1 d G U P A 2
C17B_b C 0.3903(13) 0.2761(8) 1.813(2) 0.079(5) Uani 0.47(2) 1 d G U P A 2
H17B_b H 0.3787 0.3235 1.7890 0.094 Uiso 0.47(2) 1 calc R U P A 2
C18B_b C 0.3989(13) 0.2493(11) 1.949(2) 0.080(6) Uani 0.47(2) 1 d G U P A 2
H18B_b H 0.3933 0.2783 2.0176 0.096 Uiso 0.47(2) 1 calc R U P A 2
N2B_b N 0.4158(15) 0.1800(12) 1.983(2) 0.067(5) Uani 0.47(2) 1 d G U P A 2
O1 O 0.0694(2) 0.4349(2) 0.6384(5) 0.0486(10) Uani 1 1 d . . . . .
O2 O -0.0635(2) 0.5263(2) 0.5727(4) 0.0491(10) Uani 1 1 d . . . . .
O3 O 0.4365(2) 0.4356(2) 0.9927(4) 0.0474(10) Uani 1 1 d . . . . .
O4 O 0.5685(2) 0.5254(2) 1.2175(4) 0.0478(10) Uani 1 1 d . . . . .
Ca1 Ca 0.0000 0.44405(8) 0.7500 0.0390(4) Uani 1 2 d S T P . .
Ca2 Ca 0.5000 0.44444(8) 1.2500 0.0384(4) Uani 1 2 d S T P A .
O7A_c O 0.7437(13) 0.1054(13) 0.872(3) 0.141(6) Uani 0.293(8) 1 d D . P B 3
N3A_c N 0.7511(15) 0.1883(12) 0.724(3) 0.141(6) Uani 0.293(8) 1 d D . P B 3
C19A_c C 0.7444(15) 0.1228(12) 0.755(3) 0.141(6) Uani 0.293(8) 1 d D . P B 3
H19A_c H 0.7400 0.0881 0.6844 0.169 Uiso 0.293(8) 1 calc R U P B 3
C20A_c C 0.756(2) 0.2427(15) 0.827(4) 0.141(6) Uani 0.293(8) 1 d D . P B 3
H20A_c H 0.7594 0.2875 0.7864 0.212 Uiso 0.293(8) 1 calc R U P B 3
H20B_c H 0.7983 0.2355 0.9276 0.212 Uiso 0.293(8) 1 calc R U P B 3
H20C_c H 0.7126 0.2420 0.8371 0.212 Uiso 0.293(8) 1 calc R U P B 3
C21A_c C 0.750(2) 0.2076(17) 0.585(3) 0.141(6) Uani 0.293(8) 1 d D . P B 3
H21A_c H 0.7545 0.2578 0.5821 0.212 Uiso 0.293(8) 1 calc R U P B 3
H21B_c H 0.7045 0.1928 0.4970 0.212 Uiso 0.293(8) 1 calc R U P B 3
H21C_c H 0.7901 0.1854 0.5813 0.212 Uiso 0.293(8) 1 calc R U P B 3
O7B_d O 0.747(2) 0.1281(18) 0.660(4) 0.141(6) Uani 0.207(8) 1 d D . P B 4
N3B_d N 0.7505(19) 0.2331(16) 0.763(4) 0.141(6) Uani 0.207(8) 1 d D . P B 4
C19B_d C 0.750(2) 0.1645(16) 0.763(4) 0.141(6) Uani 0.207(8) 1 d D . P B 4
H19B_d H 0.7512 0.1420 0.8477 0.169 Uiso 0.207(8) 1 calc R U P B 4
C20B_d C 0.751(3) 0.271(2) 0.640(5) 0.141(6) Uani 0.207(8) 1 d D . P B 4
H20D_d H 0.7505 0.3202 0.6564 0.212 Uiso 0.207(8) 1 calc R U P B 4
H20E_d H 0.7091 0.2578 0.5423 0.212 Uiso 0.207(8) 1 calc R U P B 4
H20F_d H 0.7950 0.2589 0.6364 0.212 Uiso 0.207(8) 1 calc R U P B 4
C21B_d C 0.754(3) 0.272(2) 0.888(5) 0.141(6) Uani 0.207(8) 1 d D . P B 4
H21D_d H 0.7522 0.3216 0.8658 0.212 Uiso 0.207(8) 1 calc R U P B 4
H21E_d H 0.7991 0.2617 0.9819 0.212 Uiso 0.207(8) 1 calc R U P B 4
H21F_d H 0.7134 0.2599 0.9018 0.212 Uiso 0.207(8) 1 calc R U P B 4

loop_
_atom_site_aniso_label
_atom_site_aniso_U_11
_atom_site_aniso_U_22
_atom_site_aniso_U_33
_atom_site_aniso_U_23
_atom_site_aniso_U_13
_atom_site_aniso_U_12
C1 0.029(2) 0.048(3) 0.043(3) 0.001(2) 0.019(2) 0.001(2)
C2 0.035(3) 0.167(9) 0.068(4) 0.058(5) 0.019(3) -0.001(4)
C3 0.033(3) 0.155(9) 0.067(4) 0.051(5) 0.020(3) -0.007(4)
C4 0.038(3) 0.049(3) 0.040(3) -0.004(2) 0.019(2) -0.006(2)
C5 0.034(3) 0.045(3) 0.045(3) 0.007(2) 0.022(2) 0.001(2)
C6 0.033(3) 0.050(3) 0.049(3) 0.004(2) 0.025(2) 0.000(2)
C7 0.035(3) 0.037(3) 0.049(3) -0.002(2) 0.025(2) 0.003(2)
C8 0.035(3) 0.040(3) 0.047(3) -0.007(2) 0.022(2) 0.000(2)
O5 0.061(3) 0.059(3) 0.059(3) 0.008(2) 0.036(2) -0.009(2)
O6 0.067(3) 0.064(3) 0.055(2) 0.019(2) 0.034(2) 0.016(2)
C9A_a 0.111(11) 0.047(7) 0.090(9) 0.004(6) 0.083(8) 0.011(8)
C10A_a 0.168(14) 0.040(7) 0.091(10) 0.004(7) 0.083(10) 0.004(10)
C11A_a 0.133(13) 0.035(6) 0.077(8) -0.002(5) 0.066(9) 0.006(8)
C12A_a 0.142(14) 0.039(6) 0.077(9) -0.003(6) 0.073(10) -0.001(9)
C13A_a 0.116(13) 0.040(7) 0.063(8) -0.008(6) 0.052(9) -0.017(8)
N1A_a 0.098(9) 0.045(7) 0.057(7) 0.003(6) 0.046(7) -0.011(7)
C14A_a 0.116(13) 0.045(7) 0.068(8) -0.006(6) 0.054(8) 0.007(8)
C15A_a 0.119(14) 0.048(6) 0.081(8) -0.006(6) 0.062(9) -0.004(9)
C16A_a 0.117(12) 0.045(6) 0.082(8) -0.009(6) 0.073(9) -0.005(8)
C17A_a 0.142(15) 0.036(6) 0.090(10) 0.003(6) 0.081(10) 0.015(9)
C18A_a 0.143(15) 0.046(8) 0.083(9) 0.006(6) 0.086(10) 0.024(9)
N2A_a 0.084(8) 0.046(8) 0.072(7) 0.010(6) 0.058(6) 0.019(6)
C9B_b 0.092(10) 0.029(6) 0.071(8) 0.007(6) 0.068(8) 0.018(6)
C10B_b 0.150(13) 0.038(7) 0.079(9) 0.004(7) 0.092(9) 0.006(9)
C11B_b 0.123(13) 0.047(7) 0.077(9) 0.010(6) 0.066(9) 0.003(9)
C12B_b 0.132(15) 0.047(7) 0.082(10) -0.003(7) 0.068(11) -0.007(10)
C13B_b 0.117(14) 0.040(7) 0.076(10) -0.004(7) 0.061(10) -0.002(10)
N1B_b 0.108(11) 0.044(8) 0.077(9) -0.001(7) 0.070(8) 0.009(8)
C14B_b 0.091(10) 0.032(7) 0.084(9) 0.014(6) 0.071(8) 0.017(7)
C15B_b 0.105(13) 0.034(6) 0.085(8) -0.011(6) 0.074(9) -0.024(7)
C16B_b 0.122(13) 0.047(7) 0.081(9) 0.012(6) 0.072(9) 0.004(9)
C17B_b 0.116(14) 0.056(8) 0.094(10) 0.013(7) 0.076(11) 0.022(10)
C18B_b 0.137(15) 0.042(8) 0.092(9) 0.017(7) 0.081(10) 0.030(10)
N2B_b 0.103(13) 0.039(8) 0.081(8) 0.004(6) 0.062(8) 0.011(8)
O1 0.034(2) 0.064(3) 0.053(2) 0.0064(18) 0.0263(18) 0.0033(17)
O2 0.0325(19) 0.060(3) 0.049(2) 0.0081(18) 0.0160(17) 0.0047(18)
O3 0.034(2) 0.063(3) 0.039(2) -0.0021(17) 0.0143(16) -0.0074(18)
O4 0.036(2) 0.057(2) 0.054(2) -0.0025(18) 0.0247(17) -0.0085(18)
Ca1 0.0302(7) 0.0458(9) 0.0427(8) 0.000 0.0194(6) 0.000
Ca2 0.0296(7) 0.0447(9) 0.0432(8) 0.000 0.0200(6) 0.000
O7A_c 0.082(7) 0.180(15) 0.133(12) -0.077(11) 0.032(9) 0.002(9)
N3A_c 0.082(7) 0.180(15) 0.133(12) -0.077(11) 0.032(9) 0.002(9)
C19A_c 0.082(7) 0.180(15) 0.133(12) -0.077(11) 0.032(9) 0.002(9)
C20A_c 0.082(7) 0.180(15) 0.133(12) -0.077(11) 0.032(9) 0.002(9)
C21A_c 0.082(7) 0.180(15) 0.133(12) -0.077(11) 0.032(9) 0.002(9)
O7B_d 0.082(7) 0.180(15) 0.133(12) -0.077(11) 0.032(9) 0.002(9)
N3B_d 0.082(7) 0.180(15) 0.133(12) -0.077(11) 0.032(9) 0.002(9)
C19B_d 0.082(7) 0.180(15) 0.133(12) -0.077(11) 0.032(9) 0.002(9)
C20B_d 0.082(7) 0.180(15) 0.133(12) -0.077(11) 0.032(9) 0.002(9)
C21B_d 0.082(7) 0.180(15) 0.133(12) -0.077(11) 0.032(9) 0.002(9)

loop_
_atom_type_symbol
_atom_type_description
_atom_type_scat_dispersion_real
_atom_type_scat_dispersion_imag
_atom_type_scat_source
C C 0.0033 0.0016 'International Tables Vol C Tables 4.2.6.8 and 6.1.1.4'
H H 0.0000 0.0000 'International Tables Vol C Tables 4.2.6.8 and 6.1.1.4'
O O 0.0106 0.0060 'International Tables Vol C Tables 4.2.6.8 and 6.1.1.4'
N N 0.0061 0.0033 'International Tables Vol C Tables 4.2.6.8 and 6.1.1.4'
Ca Ca 0.2262 0.3064 'International Tables Vol C Tables 4.2.6.8 and 6.1.1.4'

loop_
_geom_angle_atom_site_label_1
_geom_angle_atom_site_label_2
_geom_angle_atom_site_label_3
_geom_angle
_geom_angle_site_symmetry_1
_geom_angle_site_symmetry_3
C6 C1 C2 118.7(5) . .
C6 C1 C7 121.0(5) . .
C2 C1 C7 120.3(5) . .
C3 C2 C1 120.6(6) . .
C3 C2 H2 119.7 . .
C1 C2 H2 119.7 . .
C2 C3 C4 120.3(6) . .
C2 C3 H3 119.9 . .
C4 C3 H3 119.9 . .
C3 C4 C5 119.7(6) . .
C3 C4 C8 120.0(5) . .
C5 C4 C8 120.4(5) . .
C4 C5 C6 119.7(5) . .
C4 C5 H5 120.1 . .
C6 C5 H5 120.1 . .
C1 C6 C5 120.9(5) . .
C1 C6 H6 119.5 . .
C5 C6 H6 119.5 . .
O1 C7 O2 125.0(5) . 5_566
O1 C7 C1 117.3(5) . .
O2 C7 C1 117.6(5) 5_566 .
O3 C8 O4 125.6(5) . 5_667
O3 C8 C4 117.2(5) . .
O4 C8 C4 117.1(5) 5_667 .
N1B_b O5 Ca2 133.6(11) . .
N1A_a O5 Ca2 124.4(9) . .
N2B_b O6 Ca1 138.3(10) . 7_558
N2A_a O6 Ca1 122.5(9) . 7_558
C10A_a C9A_a N1A_a 120.0 . .
C10A_a C9A_a H9A_a 120.0 . .
N1A_a C9A_a H9A_a 120.0 . .
C9A_a C10A_a C11A_a 120.0 . .
C9A_a C10A_a H10A_a 120.0 . .
C11A_a C10A_a H10A_a 120.0 . .
C12A_a C11A_a C10A_a 120.0 . .
C12A_a C11A_a C16A_a 122.5(11) . .
C10A_a C11A_a C16A_a 117.4(11) . .
C11A_a C12A_a C13A_a 120.0 . .
C11A_a C12A_a H12A_a 120.0 . .
C13A_a C12A_a H12A_a 120.0 . .
N1A_a C13A_a C12A_a 120.0 . .
N1A_a C13A_a H13A_a 120.0 . .
C12A_a C13A_a H13A_a 120.0 . .
O5 N1A_a C13A_a 110.0(13) . .
O5 N1A_a C9A_a 129.4(13) . .
C13A_a N1A_a C9A_a 120.0 . .
C15A_a C14A_a N2A_a 120.0 . .
C15A_a C14A_a H14A_a 120.0 . .
N2A_a C14A_a H14A_a 120.0 . .
C14A_a C15A_a C16A_a 120.0 . .
C14A_a C15A_a H15A_a 120.0 . .
C16A_a C15A_a H15A_a 120.0 . .
C17A_a C16A_a C15A_a 120.0 . .
C17A_a C16A_a C11A_a 120.8(11) . .
C15A_a C16A_a C11A_a 118.7(11) . .
C16A_a C17A_a C18A_a 120.0 . .
C16A_a C17A_a H17A_a 120.0 . .
C18A_a C17A_a H17A_a 120.0 . .
N2A_a C18A_a C17A_a 120.0 . .
N2A_a C18A_a H18A_a 120.0 . .
C17A_a C18A_a H18A_a 120.0 . .
O6 N2A_a C18A_a 112.5(14) . .
O6 N2A_a C14A_a 127.4(13) . .
C18A_a N2A_a C14A_a 120.0 . .
C10B_b C9B_b N1B_b 120.0 . .
C10B_b C9B_b H9B_b 120.0 . .
N1B_b C9B_b H9B_b 120.0 . .
C9B_b C10B_b C11B_b 120.0 . .
C9B_b C10B_b H10B_b 120.0 . .
C11B_b C10B_b H10B_b 120.0 . .
C10B_b C11B_b C12B_b 120.0 . .
C10B_b C11B_b C16B_b 122.5(13) . .
C12B_b C11B_b C16B_b 116.9(13) . .
C11B_b C12B_b C13B_b 120.0 . .
C11B_b C12B_b H12B_b 120.0 . .
C13B_b C12B_b H12B_b 120.0 . .
N1B_b C13B_b C12B_b 120.0 . .
N1B_b C13B_b H13B_b 120.0 . .
C12B_b C13B_b H13B_b 120.0 . .
O5 N1B_b C13B_b 128.7(15) . .
O5 N1B_b C9B_b 111.0(15) . .
C13B_b N1B_b C9B_b 120.0 . .
C15B_b C14B_b N2B_b 120.0 . .
C15B_b C14B_b H14B_b 120.0 . .
N2B_b C14B_b H14B_b 120.0 . .
C14B_b C15B_b C16B_b 120.0 . .
C14B_b C15B_b H15B_b 120.0 . .
C16B_b C15B_b H15B_b 120.0 . .
C15B_b C16B_b C17B_b 120.0 . .
C15B_b C16B_b C11B_b 122.2(12) . .
C17B_b C16B_b C11B_b 117.2(12) . .
C18B_b C17B_b C16B_b 120.0 . .
C18B_b C17B_b H17B_b 120.0 . .
C16B_b C17B_b H17B_b 120.0 . .
C17B_b C18B_b N2B_b 120.0 . .
C17B_b C18B_b H18B_b 120.0 . .
N2B_b C18B_b H18B_b 120.0 . .
O6 N2B_b C18B_b 130.5(15) . .
O6 N2B_b C14B_b 109.5(15) . .
C18B_b N2B_b C14B_b 120.0 . .
C7 O1 Ca1 156.7(4) . .
C7 O2 Ca1 150.9(4) 5_566 .
C8 O3 Ca2 159.0(4) . .
C8 O4 Ca2 148.0(4) 5_667 .
O2 Ca1 O2 91.0(2) . 2_556
O2 Ca1 O1 99.22(18) . 2_556
O2 Ca1 O1 87.07(17) 2_556 2_556
O2 Ca1 O1 87.07(17) . .
O2 Ca1 O1 99.22(18) 2_556 .
O1 Ca1 O1 171.1(2) 2_556 .
O2 Ca1 O6 93.3(2) . 8_454
O2 Ca1 O6 169.09(15) 2_556 8_454
O1 Ca1 O6 82.37(18) 2_556 8_454
O1 Ca1 O6 91.00(18) . 8_454
O2 Ca1 O6 169.09(15) . 7_558
O2 Ca1 O6 93.3(2) 2_556 7_558
O1 Ca1 O6 91.00(18) 2_556 7_558
O1 Ca1 O6 82.37(18) . 7_558
O6 Ca1 O6 84.2(3) 8_454 7_558
O3 Ca2 O3 171.4(2) 2_657 .
O3 Ca2 O4 98.83(16) 2_657 .
O3 Ca2 O4 87.14(16) . .
O3 Ca2 O4 87.15(16) 2_657 2_657
O3 Ca2 O4 98.83(16) . 2_657
O4 Ca2 O4 93.1(2) . 2_657
O3 Ca2 O5 83.81(15) 2_657 2_657
O3 Ca2 O5 89.81(16) . 2_657
O4 Ca2 O5 91.6(2) . 2_657
O4 Ca2 O5 170.34(14) 2_657 2_657
O3 Ca2 O5 89.81(16) 2_657 .
O3 Ca2 O5 83.81(15) . .
O4 Ca2 O5 170.34(14) . .
O4 Ca2 O5 91.6(2) 2_657 .
O5 Ca2 O5 85.0(3) 2_657 .
C19A_c N3A_c C21A_c 121.7(9) . .
C19A_c N3A_c C20A_c 120.0(11) . .
C21A_c N3A_c C20A_c 118.2(9) . .
O7A_c C19A_c N3A_c 122.6(13) . .
O7A_c C19A_c H19A_c 118.7 . .
N3A_c C19A_c H19A_c 118.7 . .
N3A_c C20A_c H20A_c 109.5 . .
N3A_c C20A_c H20B_c 109.5 . .
H20A_c C20A_c H20B_c 109.5 . .
N3A_c C20A_c H20C_c 109.5 . .
H20A_c C20A_c H20C_c 109.5 . .
H20B_c C20A_c H20C_c 109.5 . .
N3A_c C21A_c H21A_c 109.5 . .
N3A_c C21A_c H21B_c 109.5 . .
H21A_c C21A_c H21B_c 109.5 . .
N3A_c C21A_c H21C_c 109.5 . .
H21A_c C21A_c H21C_c 109.5 . .
H21B_c C21A_c H21C_c 109.5 . .
C19B_d N3B_d C21B_d 121.5(9) . .
C19B_d N3B_d C20B_d 120.3(12) . .
C21B_d N3B_d C20B_d 118.2(10) . .
O7B_d C19B_d N3B_d 124.8(15) . .
O7B_d C19B_d H19B_d 117.6 . .
N3B_d C19B_d H19B_d 117.6 . .
N3B_d C20B_d H20D_d 109.5 . .
N3B_d C20B_d H20E_d 109.5 . .
H20D_d C20B_d H20E_d 109.5 . .
N3B_d C20B_d H20F_d 109.5 . .
H20D_d C20B_d H20F_d 109.5 . .
H20E_d C20B_d H20F_d 109.5 . .
N3B_d C21B_d H21D_d 109.5 . .
N3B_d C21B_d H21E_d 109.5 . .
H21D_d C21B_d H21E_d 109.5 . .
N3B_d C21B_d H21F_d 109.5 . .
H21D_d C21B_d H21F_d 109.5 . .
H21E_d C21B_d H21F_d 109.5 . .

loop_
_geom_bond_atom_site_label_1
_geom_bond_atom_site_label_2
_geom_bond_distance
_geom_bond_site_symmetry_2
C1 C6 1.357(8) .
C1 C2 1.380(9) .
C1 C7 1.478(8) .
C2 C3 1.362(9) .
C2 H2 0.9500 .
C3 C4 1.363(9) .
C3 H3 0.9500 .
C4 C5 1.367(8) .
C4 C8 1.487(8) .
C5 C6 1.375(8) .
C5 H5 0.9500 .
C6 H6 0.9500 .
C7 O1 1.242(7) .
C7 O2 1.244(7) 5_566
C8 O3 1.231(7) .
C8 O4 1.249(7) 5_667
O5 N1B_b 1.232(15) .
O5 N1A_a 1.299(15) .
O5 Ca2 2.359(5) .
O6 N2B_b 1.264(15) .
O6 N2A_a 1.281(15) .
O6 Ca1 2.336(5) 7_558
C9A_a C10A_a 1.3900 .
C9A_a N1A_a 1.3900 .
C9A_a H9A_a 0.9500 .
C10A_a C11A_a 1.3900 .
C10A_a H10A_a 0.9500 .
C11A_a C12A_a 1.3900 .
C11A_a C16A_a 1.437(18) .
C12A_a C13A_a 1.3900 .
C12A_a H12A_a 0.9500 .
C13A_a N1A_a 1.3900 .
C13A_a H13A_a 0.9500 .
C14A_a C15A_a 1.3900 .
C14A_a N2A_a 1.3900 .
C14A_a H14A_a 0.9500 .
C15A_a C16A_a 1.3900 .
C15A_a H15A_a 0.9500 .
C16A_a C17A_a 1.3900 .
C17A_a C18A_a 1.3900 .
C17A_a H17A_a 0.9500 .
C18A_a N2A_a 1.3900 .
C18A_a H18A_a 0.9500 .
C9B_b C10B_b 1.3900 .
C9B_b N1B_b 1.3900 .
C9B_b H9B_b 0.9500 .
C10B_b C11B_b 1.3900 .
C10B_b H10B_b 0.9500 .
C11B_b C12B_b 1.3900 .
C11B_b C16B_b 1.57(2) .
C12B_b C13B_b 1.3900 .
C12B_b H12B_b 0.9500 .
C13B_b N1B_b 1.3900 .
C13B_b H13B_b 0.9500 .
C14B_b C15B_b 1.3900 .
C14B_b N2B_b 1.3900 .
C14B_b H14B_b 0.9500 .
C15B_b C16B_b 1.3900 .
C15B_b H15B_b 0.9500 .
C16B_b C17B_b 1.3900 .
C17B_b C18B_b 1.3900 .
C17B_b H17B_b 0.9500 .
C18B_b N2B_b 1.3900 .
C18B_b H18B_b 0.9500 .
O1 Ca1 2.279(5) .
O2 C7 1.244(7) 5_566
O2 Ca1 2.275(5) .
O3 Ca2 2.261(5) .
O4 C8 1.249(7) 5_667
O4 Ca2 2.284(5) .
Ca1 O2 2.275(5) 2_556
Ca1 O1 2.279(5) 2_556
Ca1 O6 2.336(5) 8_454
Ca1 O6 2.336(5) 7_558
Ca2 O3 2.261(5) 2_657
Ca2 O4 2.284(5) 2_657
Ca2 O5 2.359(5) 2_657
O7A_c C19A_c 1.237(10) .
N3A_c C19A_c 1.333(10) .
N3A_c C21A_c 1.441(15) .
N3A_c C20A_c 1.452(7) .
C19A_c H19A_c 0.9500 .
C20A_c H20A_c 0.9800 .
C20A_c H20B_c 0.9800 .
C20A_c H20C_c 0.9800 .
C21A_c H21A_c 0.9800 .
C21A_c H21B_c 0.9800 .
C21A_c H21C_c 0.9800 .
O7B_d C19B_d 1.233(10) .
N3B_d C19B_d 1.329(10) .
N3B_d C21B_d 1.443(16) .
N3B_d C20B_d 1.451(7) .
C19B_d H19B_d 0.9500 .
C20B_d H20D_d 0.9800 .
C20B_d H20E_d 0.9800 .
C20B_d H20F_d 0.9800 .
C21B_d H21D_d 0.9800 .
C21B_d H21E_d 0.9800 .
C21B_d H21F_d 0.9800 .
